data_7239072
loop_
_publ_author_name
'Li, Nai-Kai'
'Liu, Zhao-Min'
'Huang, Xiao-Fei'
'Zhang, Jin-Xin'
'Chen, Xiang'
'Wang, Yong'
'Wang, Xing-Wang'

_publ_section_title
;
 Enantioselective Strecker-type reaction between azomethine imines and
 trimethylsilyl cyanide catalyzed by a cinchona alkaloid-derived thiourea
 bearing multiple hydrogen-bonding donors
;
_journal_issue 24
_journal_name_full 'RSC Advances'
_journal_page_first 9154
_journal_paper_doi 10.1039/c3ra41640b
_journal_volume 3
_journal_year 2013
_chemical_absolute_configuration ad
_chemical_formula_sum 'C11 H10 Br N3 O'
_chemical_formula_weight 280.13
_space_group_IT_number 19
_space_group_name_Hall 'P 2ac 2ab'
_space_group_name_H-M_alt 'P 21 21 21'
_symmetry_cell_setting orthorhombic
_symmetry_space_group_name_H-M 'P 21 21 21'
_atom_sites_solution_hydrogens geom
_atom_sites_solution_primary direct
_atom_sites_solution_secondary difmap
_audit_creation_method SHELXL-97
_cell_angle_alpha 90.00
_cell_angle_beta 90.00
_cell_angle_gamma 90.00
_cell_formula_units_Z 4
_cell_length_a 5.6282(9)
_cell_length_b 9.0457(14)
_cell_length_c 22.768(4)
_cell_measurement_reflns_used 2087
_cell_measurement_temperature 293(2)
_cell_measurement_theta_max 43.706
_cell_measurement_theta_min 4.845
_cell_volume 1159.1(3)
_computing_cell_refinement 'Bruker SMART'
_computing_data_collection 'Bruker SMART'
_computing_data_reduction 'Bruker SHELXTL'
_computing_molecular_graphics 'Bruker SHELXTL'
_computing_publication_material 'Bruker SHELXTL'
_computing_structure_refinement 'SHELXL-97 (Sheldrick, 1997)'
_computing_structure_solution 'SHELXS-97 (Sheldrick, 1990)'
_diffrn_ambient_temperature 293(2)
_diffrn_measured_fraction_theta_full 0.999
_diffrn_measured_fraction_theta_max 0.999
_diffrn_measurement_device_type 'CCD area detector'
_diffrn_measurement_method 'phi and omega scans'
_diffrn_radiation_monochromator graphite
_diffrn_radiation_source 'fine-focus sealed tube'
_diffrn_radiation_type MoK\a
_diffrn_radiation_wavelength 0.71073
_diffrn_reflns_av_R_equivalents 0.0442
_diffrn_reflns_av_sigmaI/netI 0.0534
_diffrn_reflns_limit_h_max 6
_diffrn_reflns_limit_h_min -6
_diffrn_reflns_limit_k_max 10
_diffrn_reflns_limit_k_min -10
_diffrn_reflns_limit_l_max 27
_diffrn_reflns_limit_l_min -26
_diffrn_reflns_number 6749
_diffrn_reflns_theta_full 25.49
_diffrn_reflns_theta_max 25.49
_diffrn_reflns_theta_min 2.42
_exptl_absorpt_coefficient_mu 3.528
_exptl_absorpt_correction_T_max 1.00000
_exptl_absorpt_correction_T_min 0.42118
_exptl_absorpt_correction_type empirical
_exptl_absorpt_process_details sadabs
_exptl_crystal_colour colorless
_exptl_crystal_density_diffrn 1.605
_exptl_crystal_density_method 'not measured'
_exptl_crystal_description prismatic
_exptl_crystal_F_000 560
_exptl_crystal_size_max 0.276
_exptl_crystal_size_mid 0.211
_exptl_crystal_size_min 0.143
_refine_diff_density_max 0.719
_refine_diff_density_min -0.746
_refine_diff_density_rms 0.070
_refine_ls_abs_structure_details 'Flack H D (1983), Acta Cryst. A39, 876-881'
_refine_ls_abs_structure_Flack 0.008(16)
_refine_ls_extinction_method none
_refine_ls_goodness_of_fit_ref 1.063
_refine_ls_hydrogen_treatment mixed
_refine_ls_matrix_type full
_refine_ls_number_parameters 149
_refine_ls_number_reflns 2154
_refine_ls_number_restraints 1
_refine_ls_restrained_S_all 1.063
_refine_ls_R_factor_all 0.0557
_refine_ls_R_factor_gt 0.0462
_refine_ls_shift/su_max 0.000
_refine_ls_shift/su_mean 0.000
_refine_ls_structure_factor_coef Fsqd
_refine_ls_weighting_details 'calc w=1/[\s^2^(Fo^2^)+(0.0648P)^2^+0.3193P] where P=(Fo^2^+2Fc^2^)/3'
_refine_ls_weighting_scheme calc
_refine_ls_wR_factor_gt 0.1173
_refine_ls_wR_factor_ref 0.1220
_reflns_number_gt 1804
_reflns_number_total 2154
_reflns_threshold_expression >2sigma(I)
_cod_data_source_file c3ra41640b.txt
_cod_data_source_block cd212477
_cod_depositor_comments
;
The following automatic conversions were performed:

data item '_symmetry_cell_setting' value 'Orthorhombic' was changed
to 'orthorhombic' in accordance with the
/home/saulius/struct/COD-crude-data/automatic-downloads/DataCite-retrospective/RSC/depositions/lib/dictionaries/cif_core.dic
dictionary named 'cif_core.dic' version 2.4.2 last updated on
2011-04-26.

Automatic conversion script
Id: cif_fix_values 6909 2019-04-08 15:41:33Z antanas 
;
_cod_original_cell_volume 1159.2(3)
_cod_original_sg_symbol_H-M P2(1)2(1)2(1)
_cod_database_code 7239072

loop_
_symmetry_equiv_pos_as_xyz
'x, y, z'
'-x+1/2, -y, z+1/2'
'-x, y+1/2, -z+1/2'
'x+1/2, -y+1/2, -z'

loop_
_atom_site_label
_atom_site_type_symbol
_atom_site_fract_x
_atom_site_fract_y
_atom_site_fract_z
_atom_site_U_iso_or_equiv
_atom_site_adp_type
_atom_site_occupancy
_atom_site_symmetry_multiplicity
_atom_site_calc_flag
_atom_site_refinement_flags
Br1 Br -0.34735(14) 1.41914(7) 0.88430(3) 0.0927(3) Uani 1 1 d .
N1 N 0.3261(6) 0.8464(4) 0.77585(15) 0.0374(7) Uani 1 1 d D
N2 N 0.1313(5) 0.9013(3) 0.80990(13) 0.0327(7) Uani 1 1 d .
N3 N 0.4310(9) 0.7416(5) 0.9250(2) 0.0668(12) Uani 1 1 d .
O1 O 0.4860(6) 0.6346(3) 0.74116(15) 0.0531(8) Uani 1 1 d .
C1 C 0.3347(8) 0.7011(4) 0.76897(18) 0.0387(9) Uani 1 1 d .
C2 C 0.1194(8) 0.6368(5) 0.7988(2) 0.0452(10) Uani 1 1 d .
H2A H 0.1638 0.5830 0.8340 0.054 Uiso 1 1 calc R
H2B H 0.0340 0.5708 0.7727 0.054 Uiso 1 1 calc R
C3 C -0.0289(7) 0.7712(5) 0.8138(2) 0.0427(10) Uani 1 1 d .
H3A H -0.1596 0.7812 0.7863 0.051 Uiso 1 1 calc R
H3B H -0.0935 0.7623 0.8531 0.051 Uiso 1 1 calc R
C4 C 0.2239(7) 0.9556(4) 0.86668(16) 0.0327(9) Uani 1 1 d .
H4 H 0.3445 1.0308 0.8582 0.039 Uiso 1 1 calc R
C5 C 0.0266(7) 1.0297(4) 0.90075(16) 0.0332(8) Uani 1 1 d .
C6 C -0.0719(9) 0.9675(5) 0.95050(19) 0.0466(11) Uani 1 1 d .
H6 H -0.0126 0.8791 0.9653 0.056 Uiso 1 1 calc R
C7 C -0.2594(9) 1.0378(5) 0.9780(2) 0.0501(11) Uani 1 1 d .
H7 H -0.3279 0.9948 1.0110 0.060 Uiso 1 1 calc R
C8 C -0.3455(9) 1.1685(5) 0.95785(19) 0.0500(11) Uani 1 1 d .
H8 H -0.4728 1.2147 0.9763 0.060 Uiso 1 1 calc R
C9 C -0.2393(9) 1.2311(5) 0.9093(2) 0.0464(11) Uani 1 1 d .
C10 C -0.0552(8) 1.1647(5) 0.88055(19) 0.0430(10) Uani 1 1 d .
H10 H 0.0142 1.2094 0.8480 0.052 Uiso 1 1 calc R
C11 C 0.3408(8) 0.8361(5) 0.90099(17) 0.0413(10) Uani 1 1 d .
H1 H 0.411(6) 0.910(3) 0.7607(16) 0.029(10) Uiso 1 1 d D

loop_
_atom_site_aniso_label
_atom_site_aniso_U_11
_atom_site_aniso_U_22
_atom_site_aniso_U_33
_atom_site_aniso_U_23
_atom_site_aniso_U_13
_atom_site_aniso_U_12
Br1 0.1179(6) 0.0670(4) 0.0933(5) 0.0179(3) 0.0289(4) 0.0560(4)
N1 0.0393(19) 0.0271(16) 0.0457(19) 0.0011(14) 0.0108(16) 0.0033(16)
N2 0.0308(16) 0.0333(16) 0.0341(17) -0.0013(13) 0.0052(13) 0.0102(15)
N3 0.083(3) 0.047(2) 0.070(3) 0.005(2) -0.026(2) 0.016(2)
O1 0.0513(18) 0.0441(16) 0.064(2) -0.0139(15) 0.0097(16) 0.0131(15)
C1 0.039(2) 0.037(2) 0.040(2) -0.0077(16) -0.0003(19) 0.0043(19)
C2 0.045(2) 0.037(2) 0.054(3) -0.0123(19) 0.000(2) -0.0102(19)
C3 0.032(2) 0.045(2) 0.051(2) -0.014(2) 0.0014(18) -0.0039(19)
C4 0.035(2) 0.0276(17) 0.035(2) -0.0010(15) -0.0022(16) -0.0013(16)
C5 0.036(2) 0.0302(18) 0.033(2) -0.0052(15) -0.0029(17) 0.0000(17)
C6 0.063(3) 0.036(2) 0.041(2) 0.0021(18) 0.006(2) 0.001(2)
C7 0.056(3) 0.049(3) 0.046(3) -0.003(2) 0.014(2) -0.008(2)
C8 0.043(2) 0.061(3) 0.047(3) -0.017(2) 0.011(2) -0.004(2)
C9 0.058(3) 0.038(2) 0.043(2) -0.0024(19) -0.002(2) 0.015(2)
C10 0.053(2) 0.041(2) 0.035(2) -0.0022(18) 0.005(2) 0.0118(19)
C11 0.047(2) 0.039(2) 0.038(2) -0.0027(17) -0.007(2) 0.003(2)

loop_
_atom_type_symbol
_atom_type_description
_atom_type_scat_dispersion_real
_atom_type_scat_dispersion_imag
_atom_type_scat_source
C C 0.0033 0.0016 'International Tables Vol C Tables 4.2.6.8 and 6.1.1.4'
H H 0.0000 0.0000 'International Tables Vol C Tables 4.2.6.8 and 6.1.1.4'
N N 0.0061 0.0033 'International Tables Vol C Tables 4.2.6.8 and 6.1.1.4'
O O 0.0106 0.0060 'International Tables Vol C Tables 4.2.6.8 and 6.1.1.4'
Br Br -0.2901 2.4595 'International Tables Vol C Tables 4.2.6.8 and 6.1.1.4'

loop_
_geom_angle_atom_site_label_1
_geom_angle_atom_site_label_2
_geom_angle_atom_site_label_3
_geom_angle
C1 N1 N2 115.9(3)
C1 N1 H1 128(3)
N2 N1 H1 116(3)
N1 N2 C4 108.6(3)
N1 N2 C3 102.8(3)
C4 N2 C3 115.2(3)
O1 C1 N1 125.2(4)
O1 C1 C2 127.3(4)
N1 C1 C2 107.5(4)
C1 C2 C3 103.6(3)
C1 C2 H2A 111.0
C3 C2 H2A 111.0
C1 C2 H2B 111.0
C3 C2 H2B 111.0
H2A C2 H2B 109.0
N2 C3 C2 106.8(3)
N2 C3 H3A 110.4
C2 C3 H3A 110.4
N2 C3 H3B 110.4
C2 C3 H3B 110.4
H3A C3 H3B 108.6
N2 C4 C11 112.0(3)
N2 C4 C5 109.7(3)
C11 C4 C5 112.2(3)
N2 C4 H4 107.6
C11 C4 H4 107.6
C5 C4 H4 107.6
C6 C5 C10 119.9(4)
C6 C5 C4 122.4(4)
C10 C5 C4 117.7(3)
C5 C6 C7 119.4(4)
C5 C6 H6 120.3
C7 C6 H6 120.3
C8 C7 C6 121.3(4)
C8 C7 H7 119.3
C6 C7 H7 119.3
C7 C8 C9 118.3(4)
C7 C8 H8 120.8
C9 C8 H8 120.8
C10 C9 C8 122.2(4)
C10 C9 Br1 119.7(4)
C8 C9 Br1 118.1(3)
C9 C10 C5 118.8(4)
C9 C10 H10 120.6
C5 C10 H10 120.6
N3 C11 C4 177.1(4)

loop_
_geom_bond_atom_site_label_1
_geom_bond_atom_site_label_2
_geom_bond_distance
Br1 C9 1.894(4)
N1 C1 1.325(5)
N1 N2 1.432(4)
N1 H1 0.821(19)
N2 C4 1.478(5)
N2 C3 1.485(5)
N3 C11 1.135(5)
O1 C1 1.219(5)
C1 C2 1.507(6)
C2 C3 1.513(6)
C2 H2A 0.9700
C2 H2B 0.9700
C3 H3A 0.9700
C3 H3B 0.9700
C4 C11 1.487(6)
C4 C5 1.511(6)
C4 H4 0.9800
C5 C6 1.381(6)
C5 C10 1.384(6)
C6 C7 1.383(7)
C6 H6 0.9300
C7 C8 1.358(7)
C7 H7 0.9300
C8 C9 1.379(7)
C8 H8 0.9300
C9 C10 1.365(6)
C10 H10 0.9300

loop_
_geom_hbond_atom_site_label_D
_geom_hbond_atom_site_label_H
_geom_hbond_atom_site_label_A
_geom_hbond_distance_DH
_geom_hbond_distance_HA
_geom_hbond_distance_DA
_geom_hbond_angle_DHA
_geom_hbond_site_symmetry_A
N1 H1 O1 0.821(19) 2.12(3) 2.840(4) 147(4) 3_656

loop_
_geom_torsion_atom_site_label_1
_geom_torsion_atom_site_label_2
_geom_torsion_atom_site_label_3
_geom_torsion_atom_site_label_4
_geom_torsion
C1 N1 N2 C4 109.2(4)
C1 N1 N2 C3 -13.2(5)
N2 N1 C1 O1 179.5(4)
N2 N1 C1 C2 2.3(5)
O1 C1 C2 C3 -167.6(4)
N1 C1 C2 C3 9.5(5)
N1 N2 C3 C2 18.2(4)
C4 N2 C3 C2 -99.7(4)
C1 C2 C3 N2 -17.2(4)
N1 N2 C4 C11 -61.0(4)
C3 N2 C4 C11 53.6(4)
N1 N2 C4 C5 173.7(3)
C3 N2 C4 C5 -71.6(4)
N2 C4 C5 C6 109.1(4)
C11 C4 C5 C6 -16.0(5)
N2 C4 C5 C10 -71.0(4)
C11 C4 C5 C10 163.9(4)
C10 C5 C6 C7 3.1(6)
C4 C5 C6 C7 -177.0(4)
C5 C6 C7 C8 -1.4(7)
C6 C7 C8 C9 -0.7(7)
C7 C8 C9 C10 1.3(7)
C7 C8 C9 Br1 -176.2(4)
C8 C9 C10 C5 0.4(7)
Br1 C9 C10 C5 177.8(3)
C6 C5 C10 C9 -2.6(6)
C4 C5 C10 C9 177.5(4)
N2 C4 C11 N3 20(10)
C5 C4 C11 N3 144(10)
